data_7129018
loop_
_publ_author_name
'Deka, Jugal Kishore Rai'
'Kalita, Debajit'
'Sahariah, Biswajit'
'Sarma, Bani Kanta'

_publ_section_title
;
 n<sub>N</sub> \\rightarrow \p*<sub>Ar</sub> interactions stabilize the
 <i>E</i>-ac isomers of arylhydrazides and facilitate their
 S<sub>N</sub>Ar autocyclizations.
;
_journal_issue 85
_journal_name_full 'Chemical communications (Cambridge, England)'
_journal_page_first 11236
_journal_page_last 11239
_journal_paper_doi 10.1039/d1cc04533d
_journal_volume 57
_journal_year 2021
_chemical_formula_moiety 'C10 H13 N3 O3'
_chemical_formula_sum 'C10 H13 N3 O3'
_chemical_formula_weight 223.23
_chemical_name_systematic N,N',N'-trimethyl-4-nitrobenzohydrazide
_space_group_crystal_system orthorhombic
_space_group_IT_number 19
_space_group_name_Hall 'P 2ac 2ab'
_space_group_name_H-M_alt 'P 21 21 21'
_atom_sites_solution_hydrogens geom
_audit_creation_method SHELXL-2017/1
_audit_update_record
;
2021-07-01 deposited with the CCDC.	2021-09-28 downloaded from the CCDC.
;
_cell_angle_alpha 90
_cell_angle_beta 90
_cell_angle_gamma 90
_cell_formula_units_Z 4
_cell_length_a 6.0949(2)
_cell_length_b 9.8024(3)
_cell_length_c 18.4664(5)
_cell_measurement_reflns_used 3465
_cell_measurement_temperature 294(2)
_cell_measurement_theta_max 26.15
_cell_measurement_theta_min 2.35
_cell_volume 1103.27(6)
_computing_cell_refinement 'Bruker SAINT'
_computing_data_collection 'Bruker APEX2'
_computing_data_reduction 'Bruker SAINT'
_computing_molecular_graphics 'Bruker SHELXTL'
_computing_publication_material 'Bruker SHELXTL'
_computing_structure_refinement 'SHELXL-2017/1 (Sheldrick, 2017)'
_computing_structure_solution 'SHELXT 2014/5 (Sheldrick, 2014)'
_diffrn_ambient_temperature 294(2)
_diffrn_measured_fraction_theta_full 0.992
_diffrn_measured_fraction_theta_max 0.993
_diffrn_measurement_device_type 'Bruker APEX-II CCD'
_diffrn_measurement_method '\f and \w scans'
_diffrn_radiation_type MoK\a
_diffrn_radiation_wavelength 0.71073
_diffrn_reflns_av_R_equivalents 0.0331
_diffrn_reflns_av_unetI/netI 0.0260
_diffrn_reflns_Laue_measured_fraction_full 0.992
_diffrn_reflns_Laue_measured_fraction_max 0.993
_diffrn_reflns_limit_h_max 7
_diffrn_reflns_limit_h_min -7
_diffrn_reflns_limit_k_max 12
_diffrn_reflns_limit_k_min -12
_diffrn_reflns_limit_l_max 23
_diffrn_reflns_limit_l_min -23
_diffrn_reflns_number 9571
_diffrn_reflns_point_group_measured_fraction_full 0.992
_diffrn_reflns_point_group_measured_fraction_max 0.993
_diffrn_reflns_theta_full 25.242
_diffrn_reflns_theta_max 26.369
_diffrn_reflns_theta_min 2.206
_diffrn_source X-ray
_exptl_absorpt_coefficient_mu 0.101
_exptl_absorpt_correction_T_max 0.971
_exptl_absorpt_correction_T_min 0.877
_exptl_absorpt_correction_type multi-scan
_exptl_absorpt_process_details SADABS
_exptl_crystal_colour colourless
_exptl_crystal_density_diffrn 1.344
_exptl_crystal_description Block
_exptl_crystal_F_000 472
_exptl_crystal_size_max 0.278
_exptl_crystal_size_mid 0.172
_exptl_crystal_size_min 0.115
_refine_diff_density_max 0.115
_refine_diff_density_min -0.105
_refine_diff_density_rms 0.025
_refine_ls_abs_structure_details
;
 Flack x determined using 692 quotients [(I+)-(I-)]/[(I+)+(I-)]
 (Parsons, Flack and Wagner, Acta Cryst. B69 (2013) 249-259).
;
_refine_ls_abs_structure_Flack -0.9(6)
_refine_ls_extinction_coef 0.056(12)
_refine_ls_extinction_expression Fc^*^=kFc[1+0.001xFc^2^\l^3^/sin(2\q)]^-1/4^
_refine_ls_extinction_method 'SHELXL-2017/1 (Sheldrick 2017)'
_refine_ls_goodness_of_fit_ref 1.079
_refine_ls_hydrogen_treatment constr
_refine_ls_matrix_type full
_refine_ls_number_parameters 149
_refine_ls_number_reflns 2246
_refine_ls_number_restraints 0
_refine_ls_restrained_S_all 1.079
_refine_ls_R_factor_all 0.0473
_refine_ls_R_factor_gt 0.0365
_refine_ls_shift/su_max 0.000
_refine_ls_shift/su_mean 0.000
_refine_ls_structure_factor_coef Fsqd
_refine_ls_weighting_details 'w=1/[\s^2^(Fo^2^)+(0.0338P)^2^+0.1745P] where P=(Fo^2^+2Fc^2^)/3'
_refine_ls_weighting_scheme calc
_refine_ls_wR_factor_gt 0.0833
_refine_ls_wR_factor_ref 0.0914
_reflns_Friedel_coverage 0.691
_reflns_Friedel_fraction_full 0.994
_reflns_Friedel_fraction_max 0.994
_reflns_number_gt 1925
_reflns_number_total 2246
_reflns_threshold_expression 'I > 2\s(I)'
_cod_data_source_file d1cc04533d2.cif
_cod_data_source_block JD-NO2Ph-NMe-N(Me)2
_cod_depositor_comments
;
The following automatic conversions were performed:

data item '_exptl_absorpt_correction_type' value 'Multi-scan' was
changed to 'multi-scan' in accordance with the
/home/data/users/saulius/crontab/automatic-downloads/rss-feeds/RSC/lib/dictionaries/cif_core.dic
dictionary named 'cif_core.dic' version 2.4.2 last updated on
2011-04-26.

Automatic conversion script
Id: cif_fix_values 7556 2019-12-06 15:28:31Z antanas 

 Adding full bibliography for 7129017--7129022.cif.
;
_cod_database_code 7129018
_shelx_shelxl_version_number 2017/1
_shelx_space_group_comment
;
The symmetry employed for this shelxl refinement is uniquely defined
by the following loop, which should always be used as a source of
symmetry information in preference to the above space-group names.
They are only intended as comments.
;
_shelx_estimated_absorpt_t_min 0.972
_shelx_estimated_absorpt_t_max 0.988

loop_
_space_group_symop_operation_xyz
'x, y, z'
'-x+1/2, -y, z+1/2'
'-x, y+1/2, -z+1/2'
'x+1/2, -y+1/2, -z'

loop_
_atom_site_label
_atom_site_type_symbol
_atom_site_fract_x
_atom_site_fract_y
_atom_site_fract_z
_atom_site_U_iso_or_equiv
_atom_site_adp_type
_atom_site_occupancy
_atom_site_site_symmetry_order
_atom_site_calc_flag
_atom_site_refinement_flags_posn
_atom_site_refinement_flags_adp
_atom_site_refinement_flags_occupancy
_atom_site_disorder_assembly
_atom_site_disorder_group
O3 O 0.0790(4) 0.1362(2) 0.65267(10) 0.0767(7) Uani 1 1 d . . . . .
N3 N 0.4535(3) 0.31120(19) 0.76236(10) 0.0463(5) Uani 1 1 d . . . . .
N2 N 0.3066(3) 0.20704(19) 0.74120(10) 0.0474(5) Uani 1 1 d . . . . .
O1 O 0.8273(5) 0.5597(3) 0.46043(13) 0.0994(9) Uani 1 1 d . . . . .
O2 O 0.5221(5) 0.6682(2) 0.44722(12) 0.0927(8) Uani 1 1 d . . . . .
N1 N 0.6324(5) 0.5763(3) 0.47287(12) 0.0682(7) Uani 1 1 d . . . . .
C4 C 0.3380(4) 0.3073(2) 0.62172(10) 0.0417(5) Uani 1 1 d . . . . .
C3 C 0.5465(4) 0.2808(3) 0.59528(12) 0.0495(6) Uani 1 1 d . . . . .
H3 H 0.623149 0.204605 0.611440 0.059 Uiso 1 1 calc R U . . .
C7 C 0.2286(4) 0.2104(2) 0.67313(12) 0.0468(6) Uani 1 1 d . . . . .
C2 C 0.6408(4) 0.3669(3) 0.54507(12) 0.0512(6) Uani 1 1 d . . . . .
H2 H 0.780189 0.349170 0.526876 0.061 Uiso 1 1 calc R U . . .
C5 C 0.2230(4) 0.4187(2) 0.59589(12) 0.0511(6) Uani 1 1 d . . . . .
H5 H 0.080937 0.434609 0.612200 0.061 Uiso 1 1 calc R U . . .
C1 C 0.5257(5) 0.4791(2) 0.52251(11) 0.0488(6) Uani 1 1 d . . . . .
C8 C 0.2207(5) 0.1115(3) 0.79428(14) 0.0622(7) Uani 1 1 d . . . . .
H8A H 0.123243 0.048493 0.770835 0.093 Uiso 1 1 calc R U . . .
H8B H 0.142329 0.160573 0.831064 0.093 Uiso 1 1 calc R U . . .
H8C H 0.339927 0.062208 0.815991 0.093 Uiso 1 1 calc R U . . .
C6 C 0.3163(5) 0.5067(3) 0.54613(13) 0.0547(7) Uani 1 1 d . . . . .
H6 H 0.239766 0.582295 0.529147 0.066 Uiso 1 1 calc R U . . .
C10 C 0.3532(6) 0.4021(3) 0.81540(15) 0.0685(8) Uani 1 1 d . . . . .
H10A H 0.217146 0.436460 0.796582 0.103 Uiso 1 1 calc R U . . .
H10B H 0.450479 0.476944 0.825115 0.103 Uiso 1 1 calc R U . . .
H10C H 0.325923 0.352824 0.859406 0.103 Uiso 1 1 calc R U . . .
C9 C 0.6612(5) 0.2558(3) 0.78755(16) 0.0675(8) Uani 1 1 d . . . . .
H9A H 0.636121 0.199084 0.829118 0.101 Uiso 1 1 calc R U . . .
H9B H 0.757835 0.329215 0.800456 0.101 Uiso 1 1 calc R U . . .
H9C H 0.726864 0.202468 0.749704 0.101 Uiso 1 1 calc R U . . .

loop_
_atom_site_aniso_label
_atom_site_aniso_U_11
_atom_site_aniso_U_22
_atom_site_aniso_U_33
_atom_site_aniso_U_23
_atom_site_aniso_U_13
_atom_site_aniso_U_12
O3 0.0750(14) 0.0933(14) 0.0619(11) -0.0049(11) -0.0012(11) -0.0401(12)
N3 0.0505(12) 0.0465(10) 0.0418(9) 0.0011(8) -0.0041(9) -0.0047(9)
N2 0.0545(12) 0.0438(10) 0.0439(9) 0.0039(8) 0.0009(9) -0.0078(9)
O1 0.0738(17) 0.137(2) 0.0876(16) 0.0333(16) 0.0131(13) -0.0282(16)
O2 0.117(2) 0.0841(15) 0.0774(14) 0.0343(12) -0.0059(14) -0.0131(15)
N1 0.080(2) 0.0791(17) 0.0454(12) 0.0093(12) -0.0039(12) -0.0201(15)
C4 0.0435(12) 0.0480(12) 0.0336(9) -0.0063(9) -0.0009(9) -0.0036(10)
C3 0.0481(14) 0.0551(13) 0.0451(12) 0.0003(11) 0.0031(10) 0.0037(12)
C7 0.0456(13) 0.0490(12) 0.0457(11) -0.0054(10) 0.0038(10) -0.0054(11)
C2 0.0453(13) 0.0664(15) 0.0418(11) -0.0045(11) 0.0072(11) -0.0009(12)
C5 0.0435(14) 0.0597(14) 0.0501(12) -0.0034(11) 0.0025(11) 0.0036(11)
C1 0.0578(16) 0.0570(13) 0.0315(10) 0.0012(9) -0.0028(10) -0.0129(12)
C8 0.076(2) 0.0535(13) 0.0577(14) 0.0125(12) 0.0092(14) -0.0091(14)
C6 0.0610(18) 0.0534(13) 0.0497(13) 0.0038(11) -0.0072(13) 0.0028(12)
C10 0.082(2) 0.0579(15) 0.0659(16) -0.0120(13) 0.0023(15) -0.0012(15)
C9 0.0593(17) 0.0758(18) 0.0675(16) 0.0030(14) -0.0126(14) 0.0018(15)

loop_
_atom_type_symbol
_atom_type_description
_atom_type_scat_dispersion_real
_atom_type_scat_dispersion_imag
_atom_type_scat_source
C C 0.0033 0.0016 'International Tables Vol C Tables 4.2.6.8 and 6.1.1.4'
H H 0.0000 0.0000 'International Tables Vol C Tables 4.2.6.8 and 6.1.1.4'
N N 0.0061 0.0033 'International Tables Vol C Tables 4.2.6.8 and 6.1.1.4'
O O 0.0106 0.0060 'International Tables Vol C Tables 4.2.6.8 and 6.1.1.4'

loop_
_geom_angle_atom_site_label_1
_geom_angle_atom_site_label_2
_geom_angle_atom_site_label_3
_geom_angle
_geom_angle_site_symmetry_1
_geom_angle_site_symmetry_3
_geom_angle_publ_flag
N2 N3 C9 111.73(19) . . ?
N2 N3 C10 111.2(2) . . ?
C9 N3 C10 112.2(2) . . ?
C7 N2 N3 117.72(18) . . ?
C7 N2 C8 121.3(2) . . ?
N3 N2 C8 120.49(19) . . ?
O2 N1 O1 124.2(3) . . ?
O2 N1 C1 118.4(3) . . ?
O1 N1 C1 117.4(3) . . ?
C5 C4 C3 119.4(2) . . ?
C5 C4 C7 119.6(2) . . ?
C3 C4 C7 120.8(2) . . ?
C2 C3 C4 120.3(2) . . ?
C2 C3 H3 119.9 . . ?
C4 C3 H3 119.9 . . ?
O3 C7 N2 122.5(2) . . ?
O3 C7 C4 120.8(2) . . ?
N2 C7 C4 116.8(2) . . ?
C1 C2 C3 118.8(2) . . ?
C1 C2 H2 120.6 . . ?
C3 C2 H2 120.6 . . ?
C4 C5 C6 120.9(2) . . ?
C4 C5 H5 119.5 . . ?
C6 C5 H5 119.5 . . ?
C2 C1 C6 122.5(2) . . ?
C2 C1 N1 118.8(3) . . ?
C6 C1 N1 118.6(2) . . ?
N2 C8 H8A 109.5 . . ?
N2 C8 H8B 109.5 . . ?
H8A C8 H8B 109.5 . . ?
N2 C8 H8C 109.5 . . ?
H8A C8 H8C 109.5 . . ?
H8B C8 H8C 109.5 . . ?
C1 C6 C5 118.0(2) . . ?
C1 C6 H6 121.0 . . ?
C5 C6 H6 121.0 . . ?
N3 C10 H10A 109.5 . . ?
N3 C10 H10B 109.5 . . ?
H10A C10 H10B 109.5 . . ?
N3 C10 H10C 109.5 . . ?
H10A C10 H10C 109.5 . . ?
H10B C10 H10C 109.5 . . ?
N3 C9 H9A 109.5 . . ?
N3 C9 H9B 109.5 . . ?
H9A C9 H9B 109.5 . . ?
N3 C9 H9C 109.5 . . ?
H9A C9 H9C 109.5 . . ?
H9B C9 H9C 109.5 . . ?

loop_
_geom_bond_atom_site_label_1
_geom_bond_atom_site_label_2
_geom_bond_distance
_geom_bond_site_symmetry_2
_geom_bond_publ_flag
O3 C7 1.226(3) . ?
N3 N2 1.413(3) . ?
N3 C9 1.454(3) . ?
N3 C10 1.459(3) . ?
N2 C7 1.344(3) . ?
N2 C8 1.453(3) . ?
O1 N1 1.221(4) . ?
O2 N1 1.219(3) . ?
N1 C1 1.474(3) . ?
C4 C5 1.382(3) . ?
C4 C3 1.386(3) . ?
C4 C7 1.500(3) . ?
C3 C2 1.380(3) . ?
C3 H3 0.9300 . ?
C2 C1 1.369(4) . ?
C2 H2 0.9300 . ?
C5 C6 1.383(3) . ?
C5 H5 0.9300 . ?
C1 C6 1.376(4) . ?
C8 H8A 0.9600 . ?
C8 H8B 0.9600 . ?
C8 H8C 0.9600 . ?
C6 H6 0.9300 . ?
C10 H10A 0.9600 . ?
C10 H10B 0.9600 . ?
C10 H10C 0.9600 . ?
C9 H9A 0.9600 . ?
C9 H9B 0.9600 . ?
C9 H9C 0.9600 . ?
